data_2012923
loop_
_publ_author_name
'El Hazazi, S.'
'Baouid, A.'
'Hasnaoui, A.'
'Pierrot, M.'

_publ_section_title
;Ethyl
 5-[2-(2-aminoph\'enylimino)-2-ph\'enyl\'ethylid\`ene]-4-(4-chloroph\'enyl)-4,5-dihydro-1,3,4-thiadiazole-2-carboxylate
 et \'ethyl
 5-{2-[2-(m\'ethylamino)ph\'enylimino]-2-ph\'enyl\'ethylid\`ene}-4-(4-nitroph\'enyl)-4,5-dihydro-1,3,4-thiadiazole-2-carboxylate
;
_journal_issue 9
_journal_name_full 'Acta Crystallographica Section C'
_journal_page_first o585
_journal_page_last o588
_journal_paper_doi 10.1107/S0108270102012647
_journal_volume 58
_journal_year 2002
_chemical_formula_moiety 'C25 H21 Cl N4 O2 S'
_chemical_formula_structural 'C25 H21 Cl N4 O2 S'
_chemical_formula_sum 'C25 H21 Cl N4 O2 S'
_chemical_formula_weight 476.97
_chemical_name_systematic
;
Ethyl 5-[2-(2-aminophenylimino)-2-phenylethylidene]-
4-(4-chlorophenyl)-4,5-dihydro-1,3,4-thiadiazole-2-carboxylate
;
_space_group_IT_number 14
_symmetry_cell_setting monoclinic
_symmetry_space_group_name_Hall '-P 2yn'
_symmetry_space_group_name_H-M 'P 1 21/n 1'
_atom_sites_solution_hydrogens geom
_atom_sites_solution_primary direct
_atom_sites_solution_secondary difmap
_cell_angle_alpha 90
_cell_angle_beta 90.667(5)
_cell_angle_gamma 90
_cell_formula_units_Z 4
_cell_length_a 9.98260(10)
_cell_length_b 9.5040(2)
_cell_length_c 25.0790(10)
_cell_measurement_reflns_used 26069
_cell_measurement_temperature 293
_cell_measurement_theta_max 25.1
_cell_measurement_theta_min 3.0
_cell_volume 2379.20(11)
_computing_cell_refinement 'KappaCCD Reference Manual'
_computing_data_collection 'KappaCCD Reference Manual (Nonius, 1998)'
_computing_data_reduction 'DENZO et SCALEPACK (Otwinoski & Minor, 1997)'
_computing_molecular_graphics 'ORTEPIII (Burnett & Johnson, 1996)'
_computing_publication_material SHELXL97
_computing_structure_refinement 'SHELXL97 (Sheldrick, 1997)'
_computing_structure_solution 'SHELXS97 (Sheldrick, 1997)'
_diffrn_ambient_temperature 293
_diffrn_measured_fraction_theta_full 0.98
_diffrn_measured_fraction_theta_max 0.98
_diffrn_measurement_device_type 'Nonius KappaCCD'
_diffrn_measurement_method \f
_diffrn_radiation_monochromator graphite
_diffrn_radiation_source 'fine-focus sealed tube'
_diffrn_radiation_type MoK\a
_diffrn_radiation_wavelength 0.71073
_diffrn_reflns_av_R_equivalents 0.039
_diffrn_reflns_av_sigmaI/netI 0.020
_diffrn_reflns_limit_h_max 11
_diffrn_reflns_limit_h_min -3
_diffrn_reflns_limit_k_max 11
_diffrn_reflns_limit_k_min -9
_diffrn_reflns_limit_l_max 30
_diffrn_reflns_limit_l_min -29
_diffrn_reflns_number 26069
_diffrn_reflns_theta_full 25.1
_diffrn_reflns_theta_max 25.1
_diffrn_reflns_theta_min 2.96
_diffrn_standards_decay_% <0.1
_diffrn_standards_interval_count 0
_diffrn_standards_interval_time 0
_diffrn_standards_number 0
_exptl_absorpt_coefficient_mu 0.278
_exptl_absorpt_correction_type none
_exptl_crystal_colour red
_exptl_crystal_density_diffrn 1.332
_exptl_crystal_density_meas ?
_exptl_crystal_density_method 'not measured'
_exptl_crystal_description prism
_exptl_crystal_F_000 992
_exptl_crystal_size_max 0.35
_exptl_crystal_size_mid 0.25
_exptl_crystal_size_min 0.20
_refine_diff_density_max 0.27
_refine_diff_density_min -0.30
_refine_ls_extinction_method none
_refine_ls_goodness_of_fit_ref 1.228
_refine_ls_hydrogen_treatment constr
_refine_ls_matrix_type full
_refine_ls_number_parameters 298
_refine_ls_number_reflns 4247
_refine_ls_number_restraints 0
_refine_ls_restrained_S_all 1.228
_refine_ls_R_factor_all 0.049
_refine_ls_R_factor_gt 0.042
_refine_ls_shift/su_max <0.001
_refine_ls_shift/su_mean 0.000
_refine_ls_structure_factor_coef Fsqd
_refine_ls_weighting_details 'calc w = 1/[\s^2^(Fo^2^)+(0.0670P)^2^+0.7595P] where P=(Fo^2^+2Fc^2^)/3'
_refine_ls_weighting_scheme calc
_refine_ls_wR_factor_gt 0.123
_refine_ls_wR_factor_ref 0.145
_reflns_number_gt 3903
_reflns_number_total 4247
_reflns_threshold_expression I>2\s(I)
_cod_data_source_file dn1014.cif
_cod_data_source_block IIIa
_cod_depositor_comments
;
The following automatic conversions were performed:

'_exptl_crystal_density_meas' value 'not measured' was changed to '?'
- the value is perceived as not measured.

Automatic conversion script
Id: cif_fix_values 3008 2015-01-20 13:52:24Z robertas 
;
_cod_original_cell_volume 2379.30(10)
_cod_original_sg_symbol_H-M 'P 21/n'
_cod_database_code 2012923
_cod_database_fobs_code 2012923

loop_
_symmetry_equiv_pos_as_xyz
'x, y, z'
'-x+1/2, y+1/2, -z+1/2'
'-x, -y, -z'
'x-1/2, -y-1/2, z-1/2'

loop_
_atom_site_label
_atom_site_fract_x
_atom_site_fract_y
_atom_site_fract_z
_atom_site_U_iso_or_equiv
_atom_site_adp_type
_atom_site_calc_flag
_atom_site_refinement_flags
_atom_site_occupancy
_atom_site_disorder_assembly
_atom_site_disorder_group
_atom_site_type_symbol
Cl1 0.39057(8) 0.44576(11) 0.59178(4) 0.0919(3) Uani d . 1 . . Cl
S1 1.14515(5) 0.15588(5) 0.492347(19) 0.04240(17) Uani d . 1 . . S
O29 1.1594(2) 0.0109(2) 0.64135(7) 0.0748(6) Uani d . 1 . . O
O30 1.29502(16) -0.01495(17) 0.57121(7) 0.0552(4) Uani d . 1 . . O
N3 0.92569(16) 0.23524(17) 0.53462(6) 0.0395(4) Uani d . 1 . . N
N4 0.98853(18) 0.16191(17) 0.57447(6) 0.0418(4) Uani d . 1 . . N
N8 1.13385(19) 0.2502(2) 0.39102(7) 0.0505(4) Uani d . 1 . . N
N15 1.2142(3) 0.0176(3) 0.33324(11) 0.0855(8) Uani d . 1 . . N
H15A 1.1303 0.0153 0.3471 0.103 Uiso d R 1 . . H
H15B 1.2258 -0.0560 0.3099 0.103 Uiso d R 1 . . H
C2 0.99095(19) 0.24284(19) 0.48607(7) 0.0370(4) Uani d . 1 . . C
C5 1.1025(2) 0.1164(2) 0.55829(8) 0.0413(4) Uani d . 1 . . C
C6 0.9427(2) 0.3049(2) 0.44103(7) 0.0417(4) Uani d . 1 . . C
H6 0.8555 0.3471 0.4420 0.050 Uiso d R 1 . . H
C7 1.0178(2) 0.3097(2) 0.39246(7) 0.0408(4) Uani d . 1 . . C
C9 1.2198(2) 0.2686(3) 0.34702(8) 0.0519(5) Uani d . 1 . . C
C10 1.2707(3) 0.3993(3) 0.33380(10) 0.0611(6) Uani d . 1 . . C
H10 1.2377 0.4817 0.3515 0.073 Uiso d R 1 . . H
C11 1.3678(3) 0.4127(4) 0.29511(13) 0.0800(8) Uani d . 1 . . C
H11 1.4063 0.5025 0.2868 0.096 Uiso d R 1 . . H
C12 1.4110(3) 0.2940(4) 0.26860(13) 0.0888(10) Uani d . 1 . . C
H12 1.4778 0.3011 0.2415 0.107 Uiso d R 1 . . H
C13 1.3591(3) 0.1647(4) 0.28033(12) 0.0782(9) Uani d . 1 . . C
H13 1.3883 0.0828 0.2614 0.094 Uiso d R 1 . . H
C14 1.2630(3) 0.1487(3) 0.31950(9) 0.0619(7) Uani d . 1 . . C
C16 0.9523(2) 0.3850(2) 0.34670(7) 0.0416(4) Uani d . 1 . . C
C17 0.9295(3) 0.3169(3) 0.29856(9) 0.0584(6) Uani d . 1 . . C
H17 0.9596 0.2218 0.2938 0.070 Uiso d R 1 . . H
C18 0.8637(3) 0.3882(3) 0.25742(10) 0.0735(8) Uani d . 1 . . C
H18 0.8464 0.3412 0.2241 0.088 Uiso d R 1 . . H
C19 0.8241(3) 0.5261(3) 0.26377(11) 0.0719(8) Uani d . 1 . . C
H19 0.7769 0.5742 0.2356 0.086 Uiso d R 1 . . H
C20 0.8500(3) 0.5936(3) 0.31084(11) 0.0679(7) Uani d . 1 . . C
H20 0.8255 0.6907 0.3148 0.081 Uiso d R 1 . . H
C21 0.9125(2) 0.5232(2) 0.35239(9) 0.0542(5) Uani d . 1 . . C
H21 0.9284 0.5701 0.3858 0.065 Uiso d R 1 . . H
C22 0.79537(19) 0.2877(2) 0.54588(7) 0.0388(4) Uani d . 1 . . C
C23 0.7605(2) 0.4244(2) 0.53387(8) 0.0442(4) Uani d . 1 . . C
H23 0.8227 0.4857 0.5164 0.053 Uiso d R 1 . . H
C24 0.6339(2) 0.4728(2) 0.54702(9) 0.0539(5) Uani d . 1 . . C
H24 0.6063 0.5669 0.5385 0.065 Uiso d R 1 . . H
C25 0.5470(2) 0.3849(3) 0.57253(9) 0.0566(6) Uani d . 1 . . C
C26 0.5822(3) 0.2496(3) 0.58504(12) 0.0681(7) Uani d . 1 . . C
H26 0.5192 0.1904 0.6030 0.082 Uiso d R 1 . . H
C27 0.7066(2) 0.1994(3) 0.57114(11) 0.0575(6) Uani d . 1 . . C
H27 0.7314 0.1042 0.5793 0.069 Uiso d R 1 . . H
C28 1.1870(2) 0.0327(2) 0.59589(8) 0.0479(5) Uani d . 1 . . C
C31 1.3844(3) -0.1040(3) 0.60327(11) 0.0650(7) Uani d . 1 . . C
H31A 1.4225 -0.0486 0.6317 0.078 Uiso d R 1 . . H
H31B 1.3339 -0.1802 0.6181 0.078 Uiso d R 1 . . H
C32 1.4901(3) -0.1541(3) 0.56716(14) 0.0840(10) Uani d . 1 . . C
H32A 1.5521 -0.2132 0.5863 0.101 Uiso d R 1 . . H
H32B 1.5371 -0.0753 0.5524 0.101 Uiso d R 1 . . H
H32C 1.4485 -0.2070 0.5389 0.101 Uiso d R 1 . . H

loop_
_atom_site_aniso_label
_atom_site_aniso_U_11
_atom_site_aniso_U_22
_atom_site_aniso_U_33
_atom_site_aniso_U_12
_atom_site_aniso_U_13
_atom_site_aniso_U_23
Cl1 0.0518(5) 0.1405(7) 0.0840(5) 0.0379(4) 0.0215(3) 0.0085(5)
S1 0.0385(3) 0.0508(3) 0.0379(3) 0.01371(18) 0.00110(18) 0.00082(18)
O29 0.0809(14) 0.0970(13) 0.0464(10) 0.0325(10) -0.0028(9) 0.0179(9)
O30 0.0477(10) 0.0602(9) 0.0574(9) 0.0202(7) -0.0065(7) 0.0105(7)
N3 0.0370(9) 0.0478(9) 0.0336(8) 0.0116(6) 0.0012(6) 0.0053(6)
N4 0.0440(10) 0.0465(9) 0.0349(8) 0.0100(6) -0.0019(6) 0.0046(6)
N8 0.0495(11) 0.0693(11) 0.0327(8) 0.0191(8) 0.0027(7) 0.0021(7)
N15 0.125(2) 0.0682(14) 0.0641(14) 0.0287(14) 0.0220(15) 0.0048(11)
C2 0.0357(10) 0.0415(9) 0.0337(9) 0.0057(7) 0.0009(7) -0.0021(7)
C5 0.0421(11) 0.0435(9) 0.0383(9) 0.0080(8) -0.0030(7) 0.0015(7)
C6 0.0377(11) 0.0520(10) 0.0353(9) 0.0102(8) -0.0002(7) 0.0020(7)
C7 0.0412(11) 0.0492(10) 0.0321(9) 0.0068(8) -0.0028(7) -0.0010(7)
C9 0.0437(13) 0.0793(15) 0.0326(9) 0.0201(10) -0.0006(8) 0.0011(9)
C10 0.0550(15) 0.0804(16) 0.0480(12) 0.0034(11) 0.0062(10) -0.0039(11)
C11 0.069(2) 0.104(2) 0.0679(17) -0.0086(15) 0.0181(14) 0.0001(15)
C12 0.071(2) 0.129(3) 0.0670(18) 0.0141(18) 0.0329(15) 0.0000(18)
C13 0.079(2) 0.101(2) 0.0551(15) 0.0373(17) 0.0191(14) -0.0034(14)
C14 0.0674(17) 0.0786(16) 0.0397(11) 0.0298(12) 0.0051(10) 0.0033(10)
C16 0.0338(11) 0.0557(11) 0.0352(9) -0.0001(8) -0.0020(7) 0.0068(8)
C17 0.0711(17) 0.0609(13) 0.0428(11) -0.0149(11) -0.0138(10) 0.0036(9)
C18 0.0765(19) 0.100(2) 0.0436(12) -0.0312(16) -0.0210(12) 0.0106(13)
C19 0.0508(16) 0.101(2) 0.0638(16) 0.0008(13) -0.0078(11) 0.0373(15)
C20 0.0600(17) 0.0817(17) 0.0622(15) 0.0236(12) 0.0112(12) 0.0257(13)
C21 0.0524(14) 0.0645(13) 0.0459(11) 0.0170(10) 0.0068(9) 0.0066(9)
C22 0.0350(11) 0.0464(10) 0.0349(8) 0.0075(7) 0.0018(7) 0.0015(7)
C23 0.0431(12) 0.0453(10) 0.0442(10) 0.0081(8) 0.0060(8) -0.0004(8)
C24 0.0536(14) 0.0565(12) 0.0519(12) 0.0209(10) 0.0062(9) -0.0012(9)
C25 0.0386(13) 0.0819(15) 0.0494(12) 0.0156(10) 0.0066(9) -0.0017(11)
C26 0.0464(15) 0.0820(17) 0.0761(17) 0.0022(11) 0.0167(12) 0.0195(13)
C27 0.0475(14) 0.0564(12) 0.0691(15) 0.0073(9) 0.0109(10) 0.0170(11)
C28 0.0476(13) 0.0510(11) 0.0449(11) 0.0114(9) -0.0070(9) 0.0035(8)
C31 0.0615(17) 0.0611(14) 0.0720(16) 0.0258(11) -0.0212(12) 0.0053(11)
C32 0.073(2) 0.0857(19) 0.092(2) 0.0425(15) -0.0267(17) -0.0159(16)

loop_
_atom_type_symbol
_atom_type_description
_atom_type_scat_dispersion_real
_atom_type_scat_dispersion_imag
_atom_type_scat_source
C C 0.0033 0.0016 'International Tables Vol C Tables 4.2.6.8 and 6.1.1.4'
H H 0.0000 0.0000 'International Tables Vol C Tables 4.2.6.8 and 6.1.1.4'
Cl Cl 0.1484 0.1585 'International Tables Vol C Tables 4.2.6.8 and 6.1.1.4'
N N 0.0061 0.0033 'International Tables Vol C Tables 4.2.6.8 and 6.1.1.4'
O O 0.0106 0.0060 'International Tables Vol C Tables 4.2.6.8 and 6.1.1.4'
S S 0.1246 0.1234 'International Tables Vol C Tables 4.2.6.8 and 6.1.1.4'

loop_
_geom_angle_atom_site_label_1
_geom_angle_atom_site_label_2
_geom_angle_atom_site_label_3
_geom_angle
_geom_angle_publ_flag
C2 S1 C5 87.89(9) yes
C28 O30 C31 115.71(19) ?
N4 N3 C2 116.86(16) yes
N4 N3 C22 116.52(15) ?
C2 N3 C22 126.45(15) ?
C5 N4 N3 109.96(16) yes
C7 N8 C9 121.31(17) yes
C14 N15 H15A 116.4 ?
C14 N15 H15B 118.6 ?
H15A N15 H15B 110.4 ?
C6 C2 N3 125.89(18) ?
C6 C2 S1 125.61(15) ?
N3 C2 S1 108.49(13) yes
N4 C5 C28 118.45(18) ?
N4 C5 S1 116.76(14) yes
C28 C5 S1 124.78(15) ?
C2 C6 C7 122.35(18) yes
C2 C6 H6 118.3 ?
C7 C6 H6 119.4 ?
N8 C7 C6 119.12(17) yes
N8 C7 C16 124.96(18) ?
C6 C7 C16 115.92(17) ?
C10 C9 C14 119.7(2) ?
C10 C9 N8 121.7(2) ?
C14 C9 N8 118.4(2) ?
C9 C10 C11 120.8(3) ?
C9 C10 H10 119.5 ?
C11 C10 H10 119.7 ?
C12 C11 C10 119.2(3) ?
C12 C11 H11 119.6 ?
C10 C11 H11 121.2 ?
C13 C12 C11 120.6(3) ?
C13 C12 H12 118.9 ?
C11 C12 H12 120.4 ?
C12 C13 C14 121.1(3) ?
C12 C13 H13 120.3 ?
C14 C13 H13 118.5 ?
N15 C14 C13 121.5(2) ?
N15 C14 C9 119.9(2) ?
C13 C14 C9 118.5(3) ?
C21 C16 C17 119.35(19) ?
C21 C16 C7 119.96(18) ?
C17 C16 C7 120.68(19) ?
C16 C17 C18 119.3(2) ?
C16 C17 H17 120.0 ?
C18 C17 H17 120.8 ?
C19 C18 C17 120.7(3) ?
C19 C18 H18 119.6 ?
C17 C18 H18 119.8 ?
C20 C19 C18 119.7(2) ?
C20 C19 H19 119.9 ?
C18 C19 H19 120.4 ?
C19 C20 C21 120.2(3) ?
C19 C20 H20 119.7 ?
C21 C20 H20 120.1 ?
C16 C21 C20 120.7(2) ?
C16 C21 H21 119.1 ?
C20 C21 H21 120.1 ?
C23 C22 C27 120.82(19) ?
C23 C22 N3 121.05(18) ?
C27 C22 N3 118.08(17) ?
C22 C23 C24 119.3(2) ?
C22 C23 H23 120.6 ?
C24 C23 H23 120.2 ?
C25 C24 C23 119.5(2) ?
C25 C24 H24 119.4 ?
C23 C24 H24 121.0 ?
C26 C25 C24 121.2(2) ?
C26 C25 Cl1 118.5(2) ?
C24 C25 Cl1 120.18(19) ?
C25 C26 C27 119.8(2) ?
C25 C26 H26 119.4 ?
C27 C26 H26 120.8 ?
C26 C27 C22 119.4(2) ?
C26 C27 H27 120.2 ?
C22 C27 H27 120.4 ?
O29 C28 O30 125.65(19) ?
O29 C28 C5 124.2(2) ?
O30 C28 C5 110.10(18) ?
O30 C31 C32 106.6(2) ?
O30 C31 H31A 108.9 ?
C32 C31 H31A 110.6 ?
O30 C31 H31B 109.2 ?
C32 C31 H31B 112.1 ?
H31A C31 H31B 109.4 ?
C31 C32 H32A 110.0 ?
C31 C32 H32B 109.9 ?
H32A C32 H32B 109.5 ?
C31 C32 H32C 108.4 ?
H32A C32 H32C 109.5 ?
H32B C32 H32C 109.5 ?

loop_
_geom_bond_atom_site_label_1
_geom_bond_atom_site_label_2
_geom_bond_site_symmetry_2
_geom_bond_distance
_geom_bond_publ_flag
Cl1 C25 . 1.739(2) ?
S1 C2 . 1.7526(19) yes
S1 C5 . 1.753(2) yes
O29 C28 . 1.194(3) ?
O30 C28 . 1.329(3) ?
O30 C31 . 1.463(2) ?
N3 N4 . 1.365(2) yes
N3 C2 . 1.389(2) yes
N3 C22 . 1.425(2) ?
N4 C5 . 1.287(3) yes
N8 C7 . 1.290(3) yes
N8 C9 . 1.417(3) yes
N15 C14 . 1.383(4) ?
N15 H15A . 0.9112 ?
N15 H15B . 0.9196 ?
C2 C6 . 1.358(3) yes
C5 C28 . 1.488(3) ?
C6 C7 . 1.439(3) yes
C6 H6 . 0.9590 ?
C7 C16 . 1.497(3) ?
C9 C10 . 1.384(4) ?
C9 C14 . 1.403(3) ?
C10 C11 . 1.385(4) ?
C10 H10 . 0.9604 ?
C11 C12 . 1.381(5) ?
C11 H11 . 0.9599 ?
C12 C13 . 1.367(5) ?
C12 H12 . 0.9599 ?
C13 C14 . 1.390(4) ?
C13 H13 . 0.9590 ?
C16 C21 . 1.380(3) ?
C16 C17 . 1.386(3) ?
C17 C18 . 1.393(4) ?
C17 H17 . 0.9604 ?
C18 C19 . 1.378(5) ?
C18 H18 . 0.9614 ?
C19 C20 . 1.366(4) ?
C19 H19 . 0.9606 ?
C20 C21 . 1.381(3) ?
C20 H20 . 0.9602 ?
C21 H21 . 0.9604 ?
C22 C23 . 1.377(3) ?
C22 C27 . 1.380(3) ?
C23 C24 . 1.388(3) ?
C23 H23 . 0.9608 ?
C24 C25 . 1.369(4) ?
C24 H24 . 0.9591 ?
C25 C26 . 1.368(4) ?
C26 C27 . 1.379(4) ?
C26 H26 . 0.9600 ?
C27 H27 . 0.9595 ?
C31 C32 . 1.478(4) ?
C31 H31A . 0.9609 ?
C31 H31B . 0.9597 ?
C32 H32A . 0.9605 ?
C32 H32B . 0.9601 ?
C32 H32C . 0.9592 ?

loop_
_geom_hbond_atom_site_label_D
_geom_hbond_atom_site_label_H
_geom_hbond_atom_site_label_A
_geom_hbond_site_symmetry_A
_geom_hbond_distance_DH
_geom_hbond_distance_HA
_geom_hbond_distance_DA
_geom_hbond_angle_DHA
N15 H15A N4 3_756 0.91 2.86 3.532(3) 132
N15 H15A O29 3_756 0.91 2.92 3.801(3) 162

loop_
_cod_related_entry_id
_cod_related_entry_database
_cod_related_entry_code
1 ChemSpider 21181747
